data_7054708
loop_
_publ_author_name
'Pan, Mei'
'Yan, Cheng'
'Chen, Ling'
'Zhang, Lu-Yin'
'Yin, Shao-Yun'
'Zhu, Yi-Xuan'
'Wu, Kai'
'Hou, Ya-Jun'
'Su, Cheng-Yong'

_publ_section_title
;
 Photoluminescence and white-light emission in two series of heteronuclear
 Pb(ii)--Ln(iii) complexes
;
_journal_issue 5
_journal_name_full 'New J. Chem.'
_journal_page_first 3770
_journal_paper_doi 10.1039/C5NJ00168D
_journal_volume 39
_journal_year 2015
_chemical_formula_moiety '0.5(C192 H144 Eu2 N28 O24 Pb4), 3(O), 2(H2 O), 2(C3 H7 N O)'
_chemical_formula_sum 'C102 H90 Eu N16 O19 Pb2'
_chemical_formula_weight 2410.23
_chemical_name_systematic
;
 ?
;
_space_group_crystal_system monoclinic
_space_group_IT_number 14
_space_group_name_Hall '-P 2yn'
_space_group_name_H-M_alt 'P 1 21/n 1'
_symmetry_space_group_name_Hall '-P 2yn'
_symmetry_space_group_name_H-M 'P 1 21/n 1'
_atom_sites_solution_hydrogens mixed
_atom_sites_solution_primary iterative
_audit_creation_date 2013-06-21
_audit_creation_method
;
  Olex2 1.2
  (compiled Apr 23 2013 17:54:37, GUI svn.r4466)
;
_audit_update_record
;
2015-01-16 deposited with the CCDC.
2015-02-25 downloaded from the CCDC.
;
_cell_angle_alpha 90
_cell_angle_beta 91.6890(11)
_cell_angle_gamma 90
_cell_formula_units_Z 2
_cell_length_a 12.31597(16)
_cell_length_b 20.8623(2)
_cell_length_c 18.2267(2)
_cell_measurement_temperature 293(2)
_cell_volume 4681.12(9)
_computing_molecular_graphics
;
O. V. Dolomanov, L. J. Bourhis, R. J. Gildea, J. A. K. Howard and H. Puschmann,
OLEX2: a complete structure solution, refinement and analysis program.
J. Appl. Cryst. (2009). 42, 339-341.
;
_computing_publication_material
;
O. V. Dolomanov, L. J. Bourhis, R. J. Gildea, J. A. K. Howard and H. Puschmann,
OLEX2: a complete structure solution, refinement and analysis program.
J. Appl. Cryst. (2009). 42, 339-341.
;
_computing_structure_refinement
;
SHELXL, G.M. Sheldrick, Acta Cryst.
(2008). A64, 112-122
;
_computing_structure_solution
;
olex2.solve (L.J. Bourhis, O.V. Dolomanov, R.J. Gildea, J.A.K. Howard,
H. Puschmann, in preparation, 2011)
;
_diffrn_ambient_temperature 293(2)
_diffrn_measured_fraction_theta_full 0.854
_diffrn_measured_fraction_theta_max 0.969
_diffrn_radiation_type 'CU K\a'
_diffrn_radiation_wavelength 1.54184
_diffrn_reflns_av_R_equivalents 0.0311
_diffrn_reflns_av_unetI/netI 0.0446
_diffrn_reflns_Laue_measured_fraction_full 0.854
_diffrn_reflns_Laue_measured_fraction_max 0.969
_diffrn_reflns_limit_h_max 13
_diffrn_reflns_limit_h_min -13
_diffrn_reflns_limit_k_max 15
_diffrn_reflns_limit_k_min -23
_diffrn_reflns_limit_l_max 19
_diffrn_reflns_limit_l_min -20
_diffrn_reflns_number 13080
_diffrn_reflns_point_group_measured_fraction_full 0.854
_diffrn_reflns_point_group_measured_fraction_max 0.969
_diffrn_reflns_theta_full 67.684
_diffrn_reflns_theta_max 62.536
_diffrn_reflns_theta_min 3.220
_diffrn_source_current n/a
_diffrn_source_voltage n/a
_exptl_absorpt_coefficient_mu 12.278
_exptl_absorpt_correction_T_max 0.293
_exptl_absorpt_correction_T_min 0.165
_exptl_absorpt_correction_type multi-scan
_exptl_crystal_density_diffrn 1.710
_exptl_crystal_description block
_exptl_crystal_F_000 2386
_exptl_crystal_size_max 0.2
_exptl_crystal_size_mid 0.15
_exptl_crystal_size_min 0.1
_refine_diff_density_max 1.930
_refine_diff_density_min -1.197
_refine_diff_density_rms 0.121
_refine_ls_extinction_method none
_refine_ls_goodness_of_fit_ref 0.883
_refine_ls_hydrogen_treatment mixed
_refine_ls_matrix_type full
_refine_ls_number_parameters 689
_refine_ls_number_reflns 7230
_refine_ls_number_restraints 0
_refine_ls_restrained_S_all 0.883
_refine_ls_R_factor_all 0.0412
_refine_ls_R_factor_gt 0.0361
_refine_ls_shift/su_max 0.002
_refine_ls_shift/su_mean 0.000
_refine_ls_structure_factor_coef Fsqd
_refine_ls_weighting_details
;
 w=1/[\s^2^(Fo^2^)+(0.1000P)^2^]
 where P=(Fo^2^+2Fc^2^)/3
;
_refine_ls_weighting_scheme calc
_refine_ls_wR_factor_gt 0.1090
_refine_ls_wR_factor_ref 0.1162
_reflns_Friedel_coverage 0.000
_reflns_number_gt 6461
_reflns_number_total 7230
_reflns_threshold_expression 'I > 2\s(I)'
_cod_data_source_file c5nj00168d2.cif
_cod_data_source_block Pb2EuL2
_cod_depositor_comments 'Adding full bibliography for 7054707--7054709.cif.'
_cod_original_cell_volume 4681.11(10)
_cod_database_code 7054708
_olex2_refinement_description
;
1. Fixed Uiso
 At 1.2 times of:
  All C(H) groups, All C(H,H) groups
 At 1.5 times of:
  All C(H,H,H) groups, All O(H,H) groups
2.a Free rotating group:
 O0AA(H0AA,H0AB)
2.b Secondary CH2 refined with riding coordinates:
 C7(H7A,H7B), C20(H20A,H20B), C27(H27A,H27B), C31(H31A,H31B), C41(H41A,H41B),
 C57(H57A,H57B)
2.c Aromatic/amide H refined with riding coordinates:
 C4(H4), C14(H14), C15(H15), C17(H17), C32(H32), C34(H34), C42(H42), C44(H44),
 C51(H51), C18(H18)
2.d Idealised Me refined as rotating group:
 C11(H11A,H11B,H11C), C16(H16A,H16B,H16C)
;
_shelx_space_group_comment
;
The symmetry employed for this shelxl refinement is uniquely defined
by the following loop, which should always be used as a source of
symmetry information in preference to the above space-group names.
They are only intended as comments.
;
_shelxl_version_number 2013-2

loop_
_space_group_symop_operation_xyz
'x, y, z'
'-x+1/2, y+1/2, -z+1/2'
'-x, -y, -z'
'x-1/2, -y-1/2, z-1/2'

loop_
_atom_site_label
_atom_site_type_symbol
_atom_site_fract_x
_atom_site_fract_y
_atom_site_fract_z
_atom_site_U_iso_or_equiv
_atom_site_adp_type
_atom_site_occupancy
_atom_site_site_symmetry_order
_atom_site_calc_flag
_atom_site_refinement_flags_posn
_atom_site_refinement_flags_adp
_atom_site_refinement_flags_occupancy
H5 H 0.655(8) 0.688(4) -0.271(6) 0.07(3) Uiso 1 1 d . . .
H9 H 0.002(9) 0.569(5) 0.323(6) 0.09(3) Uiso 1 1 d . . .
H10 H -0.198(6) 0.710(3) 0.303(4) 0.042(18) Uiso 1 1 d . . .
H13 H 0.580(6) 0.846(4) 0.437(4) 0.05(2) Uiso 1 1 d . . .
H33 H -0.172(7) 0.770(4) 0.048(4) 0.05(2) Uiso 1 1 d . . .
H36 H 0.133(5) 0.904(3) 0.002(3) 0.029(15) Uiso 1 1 d . . .
H37 H -0.150(12) 0.735(7) 0.184(8) 0.14(5) Uiso 1 1 d . . .
H38 H 0.023(7) 0.577(4) 0.186(5) 0.06(2) Uiso 1 1 d . . .
H46 H -0.189(7) 0.867(4) -0.011(4) 0.05(2) Uiso 1 1 d . . .
H47 H -0.047(6) 0.941(4) -0.018(4) 0.048(19) Uiso 1 1 d . . .
H49 H 0.283(7) 0.692(3) -0.186(5) 0.06(2) Uiso 1 1 d . . .
H53 H 0.429(8) 0.880(5) 0.248(6) 0.07(3) Uiso 1 1 d . . .
H54 H 0.539(9) 0.617(5) -0.240(6) 0.09(3) Uiso 1 1 d . . .
H59 H 0.500(9) 0.904(5) 0.366(7) 0.10(4) Uiso 1 1 d . . .
H60 H 0.724(7) 0.784(4) -0.204(5) 0.07(2) Uiso 1 1 d . . .
C1 C 0.5049(5) 0.7462(3) 0.2941(3) 0.0444(14) Uani 1 1 d . . .
C2 C -0.1078(5) 0.6305(3) 0.3197(3) 0.0347(12) Uani 1 1 d . . .
C3 C -0.1364(5) 0.6222(3) 0.3986(3) 0.0392(13) Uani 1 1 d . . .
C4 C 0.5519(6) 0.7602(4) 0.3630(4) 0.0564(18) Uani 1 1 d . . .
H4 H 0.5865 0.7287 0.3913 0.068 Uiso 1 1 calc R U .
C5 C 0.6244(8) 0.6936(5) -0.2244(5) 0.073(3) Uani 1 1 d . . .
C6 C 0.2945(6) 0.5877(4) -0.1998(4) 0.0518(17) Uani 1 1 d . . .
C7 C 0.2176(5) 0.6781(3) 0.1192(3) 0.0396(13) Uani 1 1 d . . .
H7A H 0.1871 0.6355 0.1122 0.048 Uiso 1 1 calc R U .
H7B H 0.2271 0.6857 0.1714 0.048 Uiso 1 1 calc R U .
C8 C 0.4455(5) 0.5843(3) 0.3013(3) 0.0382(13) Uani 1 1 d . . .
C9 C -0.0401(6) 0.5891(3) 0.2850(4) 0.0436(14) Uani 1 1 d . . .
C10 C -0.1511(6) 0.6820(3) 0.2813(4) 0.0495(17) Uani 1 1 d . . .
C12 C 0.0842(5) 0.8171(3) 0.0412(3) 0.0404(14) Uani 1 1 d . . .
C13 C 0.5447(7) 0.8216(5) 0.3871(4) 0.066(2) Uani 1 1 d . . .
C14 C 0.2095(6) 0.6596(4) -0.2876(4) 0.0577(18) Uani 1 1 d . . .
H14 H 0.1894 0.7011 -0.3005 0.069 Uiso 1 1 calc R U .
C15 C 0.3462(6) 0.6078(3) 0.3202(4) 0.0491(16) Uani 1 1 d . . .
H15 H 0.3326 0.6516 0.3163 0.059 Uiso 1 1 calc R U .
C17 C 0.2656(5) 0.5675(3) 0.3452(3) 0.0400(13) Uani 1 1 d . . .
H17 H 0.1988 0.5844 0.3577 0.048 Uiso 1 1 calc R U .
C19 C 0.3992(5) 0.6642(3) -0.0383(3) 0.0420(14) Uani 1 1 d . . .
C20 C 0.5358(5) 0.6273(3) 0.2749(4) 0.0482(15) Uani 1 1 d . . .
H20A H 0.5904 0.6320 0.3140 0.058 Uiso 1 1 calc R U .
H20B H 0.5700 0.6070 0.2337 0.058 Uiso 1 1 calc R U .
C22 C 0.1993(5) 0.4579(3) 0.3791(3) 0.0367(13) Uani 1 1 d . . .
C23 C 0.1425(5) 0.7269(3) 0.0862(3) 0.0366(13) Uani 1 1 d . . .
C24 C 0.2841(5) 0.5027(3) 0.3517(3) 0.0341(12) Uani 1 1 d . . .
C25 C -0.0559(5) 0.6523(3) 0.1741(3) 0.0408(14) Uani 1 1 d . . .
C27 C -0.0313(6) 0.6629(4) 0.0944(3) 0.0494(16) Uani 1 1 d . . .
H27A H 0.0083 0.6261 0.0768 0.059 Uiso 1 1 calc R U .
H27B H -0.0993 0.6654 0.0664 0.059 Uiso 1 1 calc R U .
C28 C -0.0079(5) 0.7784(3) 0.0529(3) 0.0409(14) Uani 1 1 d . . .
C29 C 0.5244(5) 0.7156(3) -0.0932(4) 0.0463(15) Uani 1 1 d . . .
C31 C 0.3144(6) 0.6448(3) 0.0137(4) 0.0483(15) Uani 1 1 d . . .
H31A H 0.3217 0.5995 0.0246 0.058 Uiso 1 1 calc R U .
H31B H 0.2431 0.6518 -0.0089 0.058 Uiso 1 1 calc R U .
C32 C 0.3860(5) 0.4781(3) 0.3337(3) 0.0406(13) Uani 1 1 d . . .
H32 H 0.4000 0.4345 0.3387 0.049 Uiso 1 1 calc R U .
C33 C -0.1139(6) 0.7988(5) 0.0372(4) 0.058(2) Uani 1 1 d . . .
C34 C 0.4654(5) 0.5187(3) 0.3086(3) 0.0412(14) Uani 1 1 d . . .
H34 H 0.5327 0.5022 0.2965 0.049 Uiso 1 1 calc R U .
C35 C 0.4390(5) 0.7053(3) 0.1903(3) 0.0370(13) Uani 1 1 d . . .
C36 C 0.0706(6) 0.8785(4) 0.0122(3) 0.0459(15) Uani 1 1 d . . .
C37 C -0.1252(6) 0.6935(4) 0.2095(4) 0.0555(19) Uani 1 1 d . . .
C38 C -0.0149(6) 0.6001(3) 0.2120(4) 0.0467(15) Uani 1 1 d . . .
C39 C 0.4967(6) 0.6638(4) -0.1377(4) 0.0489(15) Uani 1 1 d . . .
C40 C 0.1842(5) 0.6092(4) -0.3354(4) 0.0511(16) Uani 1 1 d . . .
C41 C 0.4116(5) 0.6572(3) 0.1320(4) 0.0422(14) Uani 1 1 d . . .
H41A H 0.4754 0.6482 0.1038 0.051 Uiso 1 1 calc R U .
H41B H 0.3881 0.6176 0.1544 0.051 Uiso 1 1 calc R U .
C42 C 0.2659(6) 0.5365(4) -0.2465(4) 0.0527(17) Uani 1 1 d . . .
H42 H 0.2829 0.4947 -0.2326 0.063 Uiso 1 1 calc R U .
C43 C 0.1277(6) 0.6201(4) -0.4057(4) 0.0573(19) Uani 1 1 d . . .
C44 C 0.2125(6) 0.5477(4) -0.3130(4) 0.0529(17) Uani 1 1 d . . .
H44 H 0.1952 0.5133 -0.3435 0.064 Uiso 1 1 calc R U .
C45 C 0.4512(5) 0.7933(3) 0.2521(3) 0.0430(14) Uani 1 1 d . . .
C46 C -0.1248(6) 0.8596(5) 0.0084(4) 0.063(2) Uani 1 1 d . . .
C47 C -0.0351(6) 0.8991(4) -0.0043(4) 0.0546(18) Uani 1 1 d . . .
C49 C 0.2639(6) 0.6487(4) -0.2215(4) 0.0549(17) Uani 1 1 d . . .
C51 C 0.6055(7) 0.7582(4) -0.1146(4) 0.063(2) Uani 1 1 d . . .
H51 H 0.6252 0.7935 -0.0860 0.075 Uiso 1 1 calc R U .
C53 C 0.4445(8) 0.8559(4) 0.2772(4) 0.059(2) Uani 1 1 d . . .
C54 C 0.5461(7) 0.6516(4) -0.2042(4) 0.062(2) Uani 1 1 d . . .
C57 C 0.3569(7) 0.5744(3) -0.1298(4) 0.0548(17) Uani 1 1 d . . .
H57A H 0.3070 0.5598 -0.0932 0.066 Uiso 1 1 calc R U .
H57B H 0.4084 0.5402 -0.1381 0.066 Uiso 1 1 calc R U .
C59 C 0.4925(8) 0.8685(5) 0.3453(5) 0.067(2) Uani 1 1 d . . .
C60 C 0.6549(8) 0.7451(5) -0.1800(5) 0.080(3) Uani 1 1 d . . .
N1 N 0.3244(4) 0.6823(2) 0.0831(3) 0.0371(11) Uani 1 1 d . . .
N2 N 0.4972(5) 0.6907(2) 0.2527(3) 0.0441(13) Uani 1 1 d . . .
N6 N 0.1760(4) 0.7836(2) 0.0626(3) 0.0360(10) Uani 1 1 d . . .
N9 N 0.4095(4) 0.7659(2) 0.1876(3) 0.0375(11) Uani 1 1 d . . .
N13 N 0.0321(4) 0.7208(3) 0.0805(3) 0.0423(12) Uani 1 1 d . . .
N14 N 0.4157(5) 0.6310(3) -0.1017(3) 0.0486(13) Uani 1 1 d . . .
N26 N 0.4622(4) 0.7149(3) -0.0315(3) 0.0435(12) Uani 1 1 d . . .
O1 O 0.1166(4) 0.4822(2) 0.4071(2) 0.0478(10) Uani 1 1 d . . .
O2 O 0.2143(4) 0.3988(2) 0.3711(3) 0.0467(11) Uani 1 1 d . . .
O3 O -0.2059(4) 0.6576(2) 0.4254(2) 0.0471(10) Uani 1 1 d . . .
O4 O -0.0864(4) 0.5792(2) 0.4344(2) 0.0543(12) Uani 1 1 d . . .
O5 O 0.1095(4) 0.5740(3) -0.4485(3) 0.0663(14) Uani 1 1 d . . .
O8 O 0.0970(5) 0.6765(3) -0.4221(4) 0.0748(17) Uani 1 1 d . . .
Eu2 Eu 0.0000 0.5000 0.5000 0.03067(14) Uani 1 2 d S . P
Pb1 Pb 0.12776(2) 0.31163(2) 0.44359(2) 0.03105(11) Uani 1 1 d . . .
O6 O 0.5000 0.5000 0.0000 0.186(8) Uiso 1 2 d S . P
O10 O 0.6718(13) 0.5774(6) 0.1193(9) 0.188(6) Uani 1 1 d . . .
O0AA O -0.3336(6) 0.7017(4) 0.0783(5) 0.093(2) Uani 1 1 d G . .
H0AA H -0.2762 0.6969 0.0542 0.140 Uiso 1 1 d G U .
H0AB H -0.3382 0.7404 0.0925 0.140 Uiso 1 1 d G U .
C11 C 0.2502(12) 0.3974(8) 0.0570(8) 0.132(6) Uani 1 1 d . . .
H11A H 0.2194 0.3860 0.0098 0.198 Uiso 1 1 calc R U .
H11B H 0.2311 0.3655 0.0925 0.198 Uiso 1 1 calc R U .
H11C H 0.3279 0.3996 0.0543 0.198 Uiso 1 1 calc R U .
C16 C 0.2569(15) 0.4839(7) 0.1441(8) 0.128(5) Uani 1 1 d . . .
H16A H 0.3316 0.4945 0.1366 0.193 Uiso 1 1 calc R U .
H16B H 0.2526 0.4534 0.1834 0.193 Uiso 1 1 calc R U .
H16C H 0.2178 0.5220 0.1566 0.193 Uiso 1 1 calc R U .
C18 C 0.1466(12) 0.4928(7) 0.0229(9) 0.113(4) Uiso 1 1 d . . .
H18 H 0.1349 0.4784 -0.0249 0.136 Uiso 1 1 calc R U .
N7 N 0.2101(11) 0.4567(5) 0.0781(7) 0.127(4) Uani 1 1 d . . .
O7 O 0.1105(8) 0.5430(5) 0.0447(7) 0.134(4) Uani 1 1 d . . .

loop_
_atom_site_aniso_label
_atom_site_aniso_U_11
_atom_site_aniso_U_22
_atom_site_aniso_U_33
_atom_site_aniso_U_23
_atom_site_aniso_U_13
_atom_site_aniso_U_12
C1 0.042(3) 0.058(4) 0.033(3) 0.011(3) -0.003(3) -0.008(3)
C2 0.028(3) 0.044(3) 0.032(3) 0.001(2) -0.001(2) -0.006(2)
C3 0.036(3) 0.051(3) 0.030(3) 0.009(3) -0.002(2) -0.003(3)
C4 0.056(4) 0.076(5) 0.038(4) 0.010(3) -0.005(3) -0.013(4)
C5 0.073(6) 0.099(7) 0.049(5) -0.011(4) 0.022(4) -0.021(5)
C6 0.048(4) 0.062(4) 0.045(4) -0.018(3) 0.009(3) -0.008(3)
C7 0.030(3) 0.053(3) 0.036(3) 0.000(3) 0.005(2) -0.011(3)
C8 0.035(3) 0.048(3) 0.032(3) 0.008(2) 0.002(2) -0.005(3)
C9 0.044(4) 0.053(3) 0.034(3) 0.006(3) 0.009(3) 0.001(3)
C10 0.046(4) 0.061(4) 0.043(4) 0.011(3) 0.012(3) 0.015(3)
C12 0.034(3) 0.058(4) 0.029(3) 0.000(3) 0.001(2) -0.003(3)
C13 0.059(5) 0.101(6) 0.038(4) 0.001(4) -0.014(4) -0.014(4)
C14 0.044(4) 0.064(4) 0.065(5) -0.017(4) 0.002(3) -0.007(3)
C15 0.048(4) 0.040(3) 0.059(4) 0.009(3) 0.003(3) 0.005(3)
C17 0.029(3) 0.051(3) 0.041(3) 0.001(3) 0.006(2) 0.004(3)
C19 0.039(3) 0.053(3) 0.034(3) -0.007(3) 0.000(3) -0.001(3)
C20 0.037(3) 0.053(4) 0.055(4) 0.017(3) -0.001(3) -0.002(3)
C22 0.036(3) 0.051(4) 0.023(3) 0.003(2) 0.004(2) -0.003(3)
C23 0.029(3) 0.057(3) 0.025(3) -0.002(2) 0.005(2) -0.007(3)
C24 0.030(3) 0.046(3) 0.026(3) 0.001(2) 0.004(2) 0.002(2)
C25 0.029(3) 0.063(4) 0.030(3) 0.004(3) 0.001(2) -0.015(3)
C27 0.039(4) 0.081(5) 0.029(3) 0.007(3) 0.003(3) -0.020(3)
C28 0.032(3) 0.069(4) 0.023(3) 0.005(3) 0.006(2) 0.001(3)
C29 0.041(3) 0.062(4) 0.037(3) -0.007(3) 0.003(3) -0.005(3)
C31 0.041(4) 0.055(4) 0.048(4) -0.005(3) 0.003(3) -0.005(3)
C32 0.040(3) 0.043(3) 0.040(3) -0.002(3) 0.012(3) 0.004(3)
C33 0.028(3) 0.112(6) 0.033(3) 0.011(4) -0.001(3) -0.005(4)
C34 0.027(3) 0.054(3) 0.043(3) 0.003(3) 0.010(3) 0.002(3)
C35 0.030(3) 0.048(3) 0.033(3) 0.005(3) 0.002(2) -0.007(3)
C36 0.038(3) 0.065(4) 0.034(3) 0.000(3) 0.001(3) 0.000(3)
C37 0.049(4) 0.076(5) 0.042(4) 0.022(3) 0.011(3) 0.010(4)
C38 0.046(4) 0.053(4) 0.042(4) -0.006(3) 0.016(3) -0.005(3)
C39 0.039(4) 0.061(4) 0.047(4) -0.005(3) 0.007(3) -0.003(3)
C40 0.029(3) 0.067(4) 0.057(4) -0.012(3) 0.006(3) -0.005(3)
C41 0.038(3) 0.047(3) 0.041(3) 0.002(3) 0.001(3) -0.002(3)
C42 0.045(4) 0.057(4) 0.057(4) -0.017(3) 0.007(3) -0.002(3)
C43 0.034(3) 0.076(5) 0.061(4) -0.012(4) 0.001(3) -0.010(4)
C44 0.042(4) 0.061(4) 0.056(4) -0.024(3) 0.000(3) -0.005(3)
C45 0.041(3) 0.058(4) 0.029(3) 0.002(3) 0.002(3) -0.008(3)
C46 0.037(4) 0.112(7) 0.040(4) 0.024(4) 0.003(3) 0.016(4)
C47 0.047(4) 0.075(5) 0.042(4) 0.014(3) 0.006(3) 0.013(4)
C49 0.059(4) 0.054(4) 0.051(4) -0.016(3) -0.001(3) -0.006(3)
C51 0.066(5) 0.073(5) 0.049(4) -0.005(4) 0.004(4) -0.022(4)
C53 0.076(6) 0.063(4) 0.039(4) -0.006(4) -0.009(4) 0.003(4)
C54 0.070(5) 0.074(5) 0.043(4) -0.015(4) 0.013(4) -0.007(4)
C57 0.063(5) 0.048(3) 0.054(4) -0.010(3) 0.008(3) -0.011(3)
C59 0.080(6) 0.074(5) 0.048(4) -0.019(4) -0.007(4) -0.002(5)
C60 0.071(5) 0.111(7) 0.058(5) -0.007(5) 0.017(4) -0.035(5)
N1 0.032(3) 0.051(3) 0.029(3) -0.002(2) 0.005(2) -0.003(2)
N2 0.038(3) 0.052(3) 0.042(3) 0.012(2) -0.002(2) -0.008(2)
N6 0.020(2) 0.051(3) 0.037(2) 0.000(2) 0.0006(19) -0.004(2)
N9 0.039(3) 0.045(3) 0.029(2) 0.000(2) 0.000(2) -0.003(2)
N13 0.027(2) 0.073(3) 0.027(2) 0.003(2) 0.0033(19) -0.013(2)
N14 0.049(3) 0.052(3) 0.045(3) -0.010(2) 0.006(2) -0.009(3)
N26 0.043(3) 0.050(3) 0.037(3) -0.006(2) 0.000(2) -0.010(2)
O1 0.042(2) 0.062(3) 0.040(2) 0.009(2) 0.018(2) 0.003(2)
O2 0.048(3) 0.044(2) 0.048(3) 0.0012(19) 0.015(2) -0.011(2)
O3 0.044(3) 0.063(3) 0.034(2) -0.001(2) 0.0083(19) 0.008(2)
O4 0.060(3) 0.069(3) 0.035(2) 0.012(2) 0.009(2) 0.018(2)
O5 0.053(3) 0.087(4) 0.058(3) -0.011(3) -0.004(2) -0.019(3)
O8 0.046(3) 0.084(4) 0.094(5) -0.010(3) -0.011(3) 0.003(3)
Eu2 0.0263(3) 0.0419(3) 0.0240(2) 0.00376(18) 0.00491(18) 0.0011(2)
Pb1 0.02707(16) 0.04012(16) 0.02606(15) 0.00023(8) 0.00248(9) 0.00174(8)
O10 0.226(15) 0.121(8) 0.220(15) 0.059(9) 0.064(12) 0.039(9)
O0AA 0.059(4) 0.119(5) 0.102(6) -0.010(5) -0.009(4) -0.019(4)
C11 0.113(10) 0.169(14) 0.112(10) -0.043(10) -0.030(8) 0.055(10)
C16 0.174(15) 0.104(8) 0.105(10) -0.026(8) -0.018(10) 0.001(9)
N7 0.142(10) 0.102(7) 0.137(10) -0.036(7) -0.022(8) -0.002(7)
O7 0.100(6) 0.116(6) 0.184(10) -0.040(7) -0.017(6) 0.026(5)

loop_
_atom_type_symbol
_atom_type_description
_atom_type_scat_dispersion_real
_atom_type_scat_dispersion_imag
_atom_type_scat_source
C C 0.0181 0.0091 'International Tables Vol C Tables 4.2.6.8 and 6.1.1.4'
H H 0.0000 0.0000 'International Tables Vol C Tables 4.2.6.8 and 6.1.1.4'
O O 0.0492 0.0322 'International Tables Vol C Tables 4.2.6.8 and 6.1.1.4'
Pb Pb -4.0753 8.5060 'International Tables Vol C Tables 4.2.6.8 and 6.1.1.4'
Eu Eu -8.9294 11.1857 'International Tables Vol C Tables 4.2.6.8 and 6.1.1.4'
N N 0.0311 0.0180 'International Tables Vol C Tables 4.2.6.8 and 6.1.1.4'

loop_
_geom_angle_atom_site_label_1
_geom_angle_atom_site_label_2
_geom_angle_atom_site_label_3
_geom_angle
_geom_angle_site_symmetry_1
_geom_angle_site_symmetry_3
C45 C1 C4 121.5(7) . .
N2 C1 C4 133.2(6) . .
N2 C1 C45 105.4(5) . .
C9 C2 C3 122.2(5) . .
C9 C2 C10 119.2(6) . .
C10 C2 C3 118.5(6) . .
O3 C3 C2 119.5(5) . .
O3 C3 O4 123.5(6) . .
O4 C3 C2 117.0(6) . .
C13 C4 C1 117.2(7) . .
C54 C5 C60 121.4(8) . .
C42 C6 C57 119.3(7) . .
C49 C6 C42 117.8(7) . .
C49 C6 C57 122.9(6) . .
C23 C7 N1 109.1(5) . .
C15 C8 C20 122.3(6) . .
C15 C8 C34 118.9(6) . .
C34 C8 C20 118.8(6) . .
C2 C9 C38 119.5(6) . .
C37 C10 C2 121.4(7) . .
C36 C12 C28 119.6(6) . .
N6 C12 C28 109.0(5) . .
N6 C12 C36 131.4(6) . .
C4 C13 C59 121.5(7) . .
C49 C14 C40 121.0(8) . .
C8 C15 C17 121.1(6) . .
C24 C17 C15 120.4(6) . .
N14 C19 C31 121.7(6) . .
N26 C19 C31 125.5(6) . .
N26 C19 N14 112.7(6) . .
N2 C20 C8 112.9(5) . .
O1 C22 C24 117.6(5) . .
O2 C22 C24 117.8(5) . .
O2 C22 O1 124.5(6) . .
N6 C23 C7 123.0(5) . .
N6 C23 N13 112.1(5) . .
N13 C23 C7 124.8(5) . .
C17 C24 C22 121.7(5) . .
C17 C24 C32 119.1(6) . .
C32 C24 C22 119.1(5) . .
C37 C25 C27 120.1(6) . .
C38 C25 C27 121.2(6) . .
C38 C25 C37 118.7(6) . .
N13 C27 C25 114.3(6) . .
C33 C28 C12 123.1(7) . .
N13 C28 C12 105.7(5) . .
N13 C28 C33 131.2(6) . .
C39 C29 C51 119.8(6) . .
N26 C29 C39 109.6(6) . .
N26 C29 C51 130.6(6) . .
C19 C31 N1 110.9(5) . .
C34 C32 C24 120.0(6) . .
C46 C33 C28 116.0(7) . .
C32 C34 C8 120.5(6) . .
N2 C35 C41 123.2(6) . .
N9 C35 C41 124.3(5) . .
N9 C35 N2 112.6(6) . .
C47 C36 C12 117.7(7) . .
C10 C37 C25 119.8(6) . .
C25 C38 C9 121.4(7) . .
C29 C39 C54 123.0(7) . .
C29 C39 N14 105.9(6) . .
N14 C39 C54 131.1(7) . .
C14 C40 C43 121.6(7) . .
C44 C40 C14 117.5(7) . .
C44 C40 C43 120.9(7) . .
N1 C41 C35 109.7(5) . .
C44 C42 C6 120.4(7) . .
O5 C43 C40 119.9(8) . .
O5 C43 O8 121.2(8) . .
O8 C43 C40 118.9(7) . .
C42 C44 C40 121.7(6) . .
C53 C45 C1 120.8(6) . .
C53 C45 N9 129.8(7) . .
N9 C45 C1 109.4(6) . .
C33 C46 C47 122.4(7) . .
C36 C47 C46 121.2(7) . .
C14 C49 C6 121.5(7) . .
C60 C51 C29 116.7(7) . .
C59 C53 C45 116.5(8) . .
C5 C54 C39 116.6(8) . .
N14 C57 C6 112.6(6) . .
C53 C59 C13 122.4(8) . .
C51 C60 C5 122.5(8) . .
C31 N1 C7 106.9(5) . .
C41 N1 C7 110.5(5) . .
C41 N1 C31 111.6(5) . .
C1 N2 C20 126.2(6) . .
C35 N2 C1 107.1(5) . .
C35 N2 C20 126.5(6) . .
C12 N6 Pb1 131.2(4) . 2
C23 N6 C12 106.4(5) . .
C23 N6 Pb1 122.3(4) . 2
C35 N9 C45 105.5(5) . .
C35 N9 Pb1 115.2(4) . 2
C45 N9 Pb1 132.6(4) . 2
C23 N13 C27 126.7(6) . .
C23 N13 C28 106.8(5) . .
C28 N13 C27 126.3(5) . .
C19 N14 C39 106.1(5) . .
C19 N14 C57 128.2(6) . .
C39 N14 C57 125.7(6) . .
C19 N26 C29 105.7(5) . .
C22 O1 Eu2 154.2(4) . .
C22 O2 Pb1 125.8(4) . .
C3 O3 Pb1 105.4(4) . 3_566
C3 O4 Eu2 178.5(5) . .
C43 O5 Eu2 152.2(5) . 1_554
O1 Eu2 O1 180.0 3_566 .
O1 Eu2 O4 88.70(16) . 3_566
O1 Eu2 O4 91.30(16) 3_566 3_566
O1 Eu2 O4 91.30(16) . .
O1 Eu2 O4 88.70(16) 3_566 .
O4 Eu2 O4 180.0(2) 3_566 .
O5 Eu2 O1 87.76(19) 3_565 .
O5 Eu2 O1 87.76(19) 1_556 3_566
O5 Eu2 O1 92.24(19) 3_565 3_566
O5 Eu2 O1 92.24(19) 1_556 .
O5 Eu2 O4 89.2(2) 1_556 .
O5 Eu2 O4 89.2(2) 3_565 3_566
O5 Eu2 O4 90.8(2) 1_556 3_566
O5 Eu2 O4 90.8(2) 3_565 .
O5 Eu2 O5 180.0(2) 3_565 1_556
N6 Pb1 N9 91.03(16) 2_545 2_545
N6 Pb1 O2 73.62(16) 2_545 .
N6 Pb1 O3 76.63(15) 2_545 3_566
N9 Pb1 O3 167.04(15) 2_545 3_566
O2 Pb1 N9 81.22(15) . 2_545
O2 Pb1 O3 98.73(15) . 3_566
O7 C18 N7 114.5(15) . .
C11 N7 C16 116.5(13) . .
C11 N7 C18 117.1(12) . .
C16 N7 C18 124.4(12) . .

loop_
_geom_bond_atom_site_label_1
_geom_bond_atom_site_label_2
_geom_bond_distance
_geom_bond_site_symmetry_2
C1 C4 1.399(10) .
C1 C45 1.398(10) .
C1 N2 1.384(9) .
C2 C3 1.500(8) .
C2 C9 1.368(9) .
C2 C10 1.380(9) .
C3 O3 1.240(8) .
C3 O4 1.261(8) .
C4 C13 1.357(12) .
C5 C54 1.364(13) .
C5 C60 1.390(13) .
C6 C42 1.405(10) .
C6 C49 1.382(11) .
C6 C57 1.495(11) .
C7 C23 1.491(9) .
C7 N1 1.491(8) .
C8 C15 1.372(10) .
C8 C20 1.518(9) .
C8 C34 1.395(9) .
C9 C38 1.394(9) .
C10 C37 1.376(10) .
C12 C28 1.413(9) .
C12 C36 1.395(10) .
C12 N6 1.375(9) .
C13 C59 1.387(13) .
C14 C40 1.394(10) .
C14 C49 1.381(11) .
C15 C17 1.388(10) .
C17 C24 1.376(9) .
C19 C31 1.487(10) .
C19 N14 1.366(8) .
C19 N26 1.315(9) .
C20 N2 1.460(8) .
C22 C24 1.499(8) .
C22 O1 1.260(8) .
C22 O2 1.255(8) .
C23 N6 1.329(8) .
C23 N13 1.367(8) .
C24 C32 1.402(9) .
C25 C27 1.509(8) .
C25 C37 1.384(11) .
C25 C38 1.377(10) .
C27 N13 1.465(9) .
C28 C33 1.395(10) .
C28 N13 1.387(9) .
C29 C39 1.387(10) .
C29 C51 1.400(11) .
C29 N26 1.381(9) .
C31 N1 1.489(8) .
C32 C34 1.383(9) .
C33 C46 1.378(13) .
C35 C41 1.494(9) .
C35 N2 1.361(8) .
C35 N9 1.316(8) .
C36 C47 1.395(10) .
C39 C54 1.395(10) .
C39 N14 1.390(9) .
C40 C43 1.457(11) .
C40 C44 1.388(11) .
C41 N1 1.471(8) .
C42 C44 1.381(11) .
C43 O5 1.255(10) .
C43 O8 1.269(11) .
C45 C53 1.388(11) .
C45 N9 1.391(8) .
C46 C47 1.403(12) .
C51 C60 1.382(12) .
C53 C59 1.385(12) .
C57 N14 1.471(9) .
N6 Pb1 2.492(4) 2
N9 Pb1 2.603(5) 2
O1 Eu2 2.282(4) .
O2 Pb1 2.505(4) .
O3 Pb1 2.628(4) 3_566
O4 Eu2 2.283(5) .
O5 Eu2 2.238(5) 1_554
Eu2 O1 2.282(4) 3_566
Eu2 O4 2.283(5) 3_566
Eu2 O5 2.238(5) 3_565
Eu2 O5 2.238(5) 1_556
Pb1 N6 2.492(4) 2_545
Pb1 N9 2.603(5) 2_545
Pb1 O3 2.628(4) 3_566
C11 N7 1.392(17) .
C16 N7 1.435(18) .
C18 N7 1.47(2) .
C18 O7 1.207(16) .
